data_4026906
loop_
_publ_author_name
'Liang-Qiu Lu'
'Zhi-Hui Ming'
'Jing An'
'Chao Li'
'Jia-Rong Chen'
'Wen-Jing Xiao'

_publ_section_title
;
 Enantioselective Cascade Reactions of Stable Sulfur Ylides and
 Nitroolefins through an Axial-to-Central Chirality Transfer Strategy
;
_journal_name_full 'Journal of Organic Chemistry'
_journal_page_first 1072
_journal_page_last 1080
_journal_paper_doi 10.1021/jo202324f
_journal_volume 77
_journal_year 2012
_chemical_formula_sum 'C16 H12 Br N O3'
_chemical_formula_weight 346.18
_chemical_name_systematic
; 
 ? 
;
_space_group_IT_number 4
_symmetry_cell_setting monoclinic
_symmetry_space_group_name_Hall 'P 2yb'
_symmetry_space_group_name_H-M 'P 1 21 1'
_atom_sites_solution_hydrogens geom
_atom_sites_solution_primary direct
_atom_sites_solution_secondary difmap
_audit_creation_method SHELXL-97
_cell_angle_alpha 90.00
_cell_angle_beta 103.384(2)
_cell_angle_gamma 90.00
_cell_formula_units_Z 2
_cell_length_a 7.9944(11)
_cell_length_b 6.2207(9)
_cell_length_c 14.801(2)
_cell_measurement_reflns_used 2843
_cell_measurement_temperature 298(2)
_cell_measurement_theta_max 22.68
_cell_measurement_theta_min 2.62
_cell_volume 716.07(17)
_computing_cell_refinement 'Bruker SMART'
_computing_data_collection 'Bruker SMART'
_computing_data_reduction 'Bruker SAINT'
_computing_molecular_graphics 'Bruker SHELXTL'
_computing_publication_material 'Bruker SHELXTL'
_computing_structure_refinement 'SHELXL-97 (Sheldrick, 1997)'
_computing_structure_solution 'SHELXS-97 (Sheldrick, 1990)'
_diffrn_ambient_temperature 298(2)
_diffrn_measured_fraction_theta_full 0.995
_diffrn_measured_fraction_theta_max 0.995
_diffrn_measurement_device_type 'CCD area detector'
_diffrn_measurement_method 'phi and omega scans'
_diffrn_radiation_monochromator graphite
_diffrn_radiation_source 'fine-focus sealed tube'
_diffrn_radiation_type MoK\a
_diffrn_radiation_wavelength 0.71073
_diffrn_reflns_av_R_equivalents 0.0286
_diffrn_reflns_av_sigmaI/netI 0.0565
_diffrn_reflns_limit_h_max 10
_diffrn_reflns_limit_h_min -9
_diffrn_reflns_limit_k_max 7
_diffrn_reflns_limit_k_min -7
_diffrn_reflns_limit_l_max 18
_diffrn_reflns_limit_l_min -18
_diffrn_reflns_number 7876
_diffrn_reflns_theta_full 26.99
_diffrn_reflns_theta_max 26.99
_diffrn_reflns_theta_min 1.41
_exptl_absorpt_coefficient_mu 2.879
_exptl_absorpt_correction_T_max 0.9447
_exptl_absorpt_correction_T_min 0.3922
_exptl_absorpt_correction_type none
_exptl_crystal_colour colorless
_exptl_crystal_density_diffrn 1.606
_exptl_crystal_density_meas 0
_exptl_crystal_description needle
_exptl_crystal_F_000 348
_exptl_crystal_size_max 0.40
_exptl_crystal_size_mid 0.04
_exptl_crystal_size_min 0.02
_refine_diff_density_max 0.565
_refine_diff_density_min -0.286
_refine_diff_density_rms 0.062
_refine_ls_abs_structure_details 'Flack H D (1983), Acta Cryst. A39, 876-881'
_refine_ls_abs_structure_Flack 0.017(12)
_refine_ls_extinction_method none
_refine_ls_goodness_of_fit_ref 1.018
_refine_ls_hydrogen_treatment mixed
_refine_ls_matrix_type full
_refine_ls_number_parameters 193
_refine_ls_number_reflns 3043
_refine_ls_number_restraints 2
_refine_ls_restrained_S_all 1.018
_refine_ls_R_factor_all 0.0527
_refine_ls_R_factor_gt 0.0404
_refine_ls_shift/su_max 0.001
_refine_ls_shift/su_mean 0.000
_refine_ls_structure_factor_coef Fsqd
_refine_ls_weighting_details 'calc w=1/[\s^2^(Fo^2^)+(0.0519P)^2^+0.0000P] where P=(Fo^2^+2Fc^2^)/3'
_refine_ls_weighting_scheme calc
_refine_ls_wR_factor_gt 0.0959
_refine_ls_wR_factor_ref 0.1016
_reflns_number_gt 2466
_reflns_number_total 3043
_reflns_threshold_expression >2sigma(I)
_cod_data_source_file jo202324f_si_001.cif
_cod_data_source_block 090104cm
_cod_original_cell_volume 716.05(18)
_cod_database_code 4026906

loop_
_symmetry_equiv_pos_as_xyz
'x, y, z'
'-x, y+1/2, -z'

loop_
_atom_site_label
_atom_site_type_symbol
_atom_site_fract_x
_atom_site_fract_y
_atom_site_fract_z
_atom_site_U_iso_or_equiv
_atom_site_adp_type
_atom_site_occupancy
_atom_site_symmetry_multiplicity
_atom_site_calc_flag
_atom_site_refinement_flags
Br1 Br 0.09473(5) 1.00513(10) 0.45376(3) 0.07077(19) Uani 1 1 d .
C1 C 0.2620(5) 0.8326(7) 0.4148(2) 0.0456(8) Uani 1 1 d .
C2 C 0.4174(5) 0.9259(6) 0.4122(2) 0.0426(8) Uani 1 1 d .
H2 H 0.4435 1.0649 0.4341 0.051 Uiso 1 1 calc R
C3 C 0.5334(5) 0.8077(6) 0.3762(2) 0.0427(8) Uani 1 1 d .
H3 H 0.6374 0.8693 0.3721 0.051 Uiso 1 1 calc R
C4 C 0.4960(4) 0.5984(6) 0.3461(2) 0.0393(7) Uani 1 1 d .
C5 C 0.3392(4) 0.5072(8) 0.3532(2) 0.0466(7) Uani 1 1 d .
H5 H 0.3142 0.3655 0.3351 0.056 Uiso 1 1 calc R
C6 C 0.2226(5) 0.6261(7) 0.3868(2) 0.0504(9) Uani 1 1 d .
H6 H 0.1177 0.5666 0.3905 0.061 Uiso 1 1 calc R
C7 C 0.6195(5) 0.4588(5) 0.3119(2) 0.0431(9) Uani 1 1 d .
C8 C 0.7380(4) 0.5474(5) 0.2535(2) 0.0371(7) Uani 1 1 d .
H8 H 0.8558 0.5533 0.2915 0.045 Uiso 1 1 calc R
C9 C 0.6094(4) 0.7398(6) 0.1251(2) 0.0411(8) Uani 1 1 d .
C10 C 0.7342(4) 0.4068(5) 0.1670(2) 0.0402(7) Uani 1 1 d .
H10 H 0.6745 0.2716 0.1725 0.048 Uiso 1 1 calc R
C11 C 0.9112(4) 0.3584(6) 0.1495(2) 0.0394(7) Uani 1 1 d .
C12 C 0.9959(4) 0.5053(9) 0.1057(2) 0.0542(8) Uani 1 1 d .
H12 H 0.9446 0.6366 0.0860 0.065 Uiso 1 1 calc R
C13 C 1.1581(5) 0.4567(9) 0.0910(3) 0.0658(14) Uani 1 1 d .
H13 H 1.2151 0.5549 0.0614 0.079 Uiso 1 1 calc R
C14 C 1.2321(5) 0.2634(9) 0.1205(3) 0.0634(12) Uani 1 1 d .
H14 H 1.3397 0.2300 0.1104 0.076 Uiso 1 1 calc R
C15 C 1.1509(5) 0.1203(8) 0.1641(3) 0.0642(11) Uani 1 1 d .
H15 H 1.2037 -0.0098 0.1845 0.077 Uiso 1 1 calc R
C16 C 0.9888(5) 0.1662(7) 0.1787(3) 0.0536(10) Uani 1 1 d .
H16 H 0.9331 0.0664 0.2082 0.064 Uiso 1 1 calc R
N1 N 0.6269(3) 0.5406(5) 0.09704(17) 0.0454(7) Uani 1 1 d D
H1 H 0.588(4) 0.518(8) 0.0389(10) 0.055 Uiso 1 1 d D
O1 O 0.6312(5) 0.2693(5) 0.3292(2) 0.0766(10) Uani 1 1 d .
O2 O 0.5385(4) 0.8943(5) 0.08310(17) 0.0590(7) Uani 1 1 d .
O3 O 0.6873(3) 0.7582(4) 0.21778(14) 0.0417(5) Uani 1 1 d .

loop_
_atom_site_aniso_label
_atom_site_aniso_U_11
_atom_site_aniso_U_22
_atom_site_aniso_U_33
_atom_site_aniso_U_23
_atom_site_aniso_U_13
_atom_site_aniso_U_12
Br1 0.0633(3) 0.0798(3) 0.0805(3) 0.0043(3) 0.0397(2) 0.0193(3)
C1 0.044(2) 0.057(2) 0.0408(17) 0.0011(15) 0.0202(15) 0.0046(17)
C2 0.051(2) 0.0358(19) 0.0454(16) -0.0003(13) 0.0208(15) -0.0036(14)
C3 0.048(2) 0.0401(19) 0.0439(17) 0.0035(14) 0.0188(15) -0.0045(15)
C4 0.0456(18) 0.0383(18) 0.0366(14) 0.0032(13) 0.0146(13) -0.0015(15)
C5 0.0531(19) 0.0414(18) 0.0456(15) 0.000(2) 0.0120(13) -0.012(2)
C6 0.0415(19) 0.064(2) 0.0482(18) -0.0015(18) 0.0158(15) -0.0112(18)
C7 0.058(2) 0.034(2) 0.0415(15) 0.0039(13) 0.0186(14) 0.0023(15)
C8 0.0389(16) 0.034(2) 0.0386(14) 0.0019(13) 0.0090(12) 0.0006(13)
C9 0.0392(19) 0.050(2) 0.0367(15) 0.0014(15) 0.0135(14) 0.0005(15)
C10 0.0360(17) 0.0389(18) 0.0479(17) -0.0042(14) 0.0142(14) -0.0005(14)
C11 0.0387(18) 0.0440(19) 0.0381(15) -0.0059(14) 0.0139(13) 0.0019(15)
C12 0.0479(18) 0.060(2) 0.0587(18) 0.013(2) 0.0205(14) 0.005(2)
C13 0.047(2) 0.092(4) 0.067(2) 0.005(2) 0.0299(18) -0.007(2)
C14 0.039(2) 0.087(3) 0.065(2) -0.026(2) 0.0146(18) 0.010(2)
C15 0.054(2) 0.057(3) 0.079(3) -0.017(2) 0.009(2) 0.012(2)
C16 0.052(2) 0.044(2) 0.065(2) -0.0039(18) 0.0139(18) 0.0042(18)
N1 0.0365(14) 0.057(2) 0.0397(12) -0.0102(14) 0.0017(11) 0.0060(14)
O1 0.119(3) 0.0393(17) 0.093(2) 0.0191(15) 0.068(2) 0.0160(17)
O2 0.0715(18) 0.0580(16) 0.0483(13) 0.0123(12) 0.0157(12) 0.0202(14)
O3 0.0559(15) 0.0367(12) 0.0356(11) 0.0017(9) 0.0169(10) -0.0039(11)

loop_
_atom_type_symbol
_atom_type_description
_atom_type_scat_dispersion_real
_atom_type_scat_dispersion_imag
_atom_type_scat_source
C C 0.0033 0.0016 'International Tables Vol C Tables 4.2.6.8 and 6.1.1.4'
H H 0.0000 0.0000 'International Tables Vol C Tables 4.2.6.8 and 6.1.1.4'
O O 0.0106 0.0060 'International Tables Vol C Tables 4.2.6.8 and 6.1.1.4'
N N 0.0061 0.0033 'International Tables Vol C Tables 4.2.6.8 and 6.1.1.4'
Br Br -0.2901 2.4595 'International Tables Vol C Tables 4.2.6.8 and 6.1.1.4'

loop_
_geom_angle_atom_site_label_1
_geom_angle_atom_site_label_2
_geom_angle_atom_site_label_3
_geom_angle
C6 C1 C2 122.3(4)
C6 C1 Br1 119.5(3)
C2 C1 Br1 118.1(3)
C1 C2 C3 118.4(3)
C1 C2 H2 120.8
C3 C2 H2 120.8
C2 C3 C4 120.6(3)
C2 C3 H3 119.7
C4 C3 H3 119.7
C3 C4 C5 119.1(4)
C3 C4 C7 123.1(3)
C5 C4 C7 117.7(3)
C6 C5 C4 120.3(4)
C6 C5 H5 119.9
C4 C5 H5 119.9
C1 C6 C5 119.3(4)
C1 C6 H6 120.3
C5 C6 H6 120.3
O1 C7 C4 121.5(3)
O1 C7 C8 116.5(3)
C4 C7 C8 122.0(3)
O3 C8 C7 112.3(3)
O3 C8 C10 105.2(2)
C7 C8 C10 111.7(3)
O3 C8 H8 109.2
C7 C8 H8 109.2
C10 C8 H8 109.2
O2 C9 N1 130.7(3)
O2 C9 O3 119.7(3)
N1 C9 O3 109.6(3)
N1 C10 C11 114.3(3)
N1 C10 C8 99.3(2)
C11 C10 C8 114.3(3)
N1 C10 H10 109.5
C11 C10 H10 109.5
C8 C10 H10 109.5
C16 C11 C12 119.3(4)
C16 C11 C10 119.2(3)
C12 C11 C10 121.5(3)
C11 C12 C13 120.1(4)
C11 C12 H12 119.9
C13 C12 H12 119.9
C14 C13 C12 119.3(4)
C14 C13 H13 120.3
C12 C13 H13 120.3
C15 C14 C13 120.8(4)
C15 C14 H14 119.6
C13 C14 H14 119.6
C14 C15 C16 120.4(4)
C14 C15 H15 119.8
C16 C15 H15 119.8
C11 C16 C15 120.0(4)
C11 C16 H16 120.0
C15 C16 H16 120.0
C9 N1 C10 113.7(3)
C9 N1 H1 116(4)
C10 N1 H1 130(3)
C9 O3 C8 108.4(2)

loop_
_geom_bond_atom_site_label_1
_geom_bond_atom_site_label_2
_geom_bond_distance
Br1 C1 1.905(4)
C1 C6 1.364(6)
C1 C2 1.379(5)
C2 C3 1.383(5)
C2 H2 0.9300
C3 C4 1.386(5)
C3 H3 0.9300
C4 C5 1.402(5)
C4 C7 1.489(5)
C5 C6 1.370(6)
C5 H5 0.9300
C6 H6 0.9300
C7 O1 1.205(4)
C7 C8 1.525(5)
C8 O3 1.437(4)
C8 C10 1.545(4)
C8 H8 0.9800
C9 O2 1.212(4)
C9 N1 1.324(5)
C9 O3 1.373(4)
C10 N1 1.446(4)
C10 C11 1.526(5)
C10 H10 0.9800
C11 C16 1.370(5)
C11 C12 1.384(6)
C12 C13 1.397(5)
C12 H12 0.9300
C13 C14 1.366(7)
C13 H13 0.9300
C14 C15 1.350(7)
C14 H14 0.9300
C15 C16 1.392(6)
C15 H15 0.9300
C16 H16 0.9300
N1 H1 0.857(10)

loop_
_geom_hbond_atom_site_label_D
_geom_hbond_atom_site_label_H
_geom_hbond_atom_site_label_A
_geom_hbond_distance_DH
_geom_hbond_distance_HA
_geom_hbond_distance_DA
_geom_hbond_angle_DHA
_geom_hbond_site_symmetry_A
C3 H3 O1 0.93 2.57 3.097(5) 116.7 1_565
N1 H1 O2 0.857(10) 2.007(17) 2.838(3) 163(4) 2_645

loop_
_geom_torsion_atom_site_label_1
_geom_torsion_atom_site_label_2
_geom_torsion_atom_site_label_3
_geom_torsion_atom_site_label_4
_geom_torsion
C6 C1 C2 C3 2.8(5)
Br1 C1 C2 C3 -174.3(2)
C1 C2 C3 C4 -1.9(5)
C2 C3 C4 C5 -0.4(5)
C2 C3 C4 C7 -176.3(3)
C3 C4 C5 C6 2.0(5)
C7 C4 C5 C6 178.1(3)
C2 C1 C6 C5 -1.3(5)
Br1 C1 C6 C5 175.8(3)
C4 C5 C6 C1 -1.2(5)
C3 C4 C7 O1 142.2(4)
C5 C4 C7 O1 -33.7(5)
C3 C4 C7 C8 -37.6(5)
C5 C4 C7 C8 146.5(3)
O1 C7 C8 O3 165.9(3)
C4 C7 C8 O3 -14.3(4)
O1 C7 C8 C10 48.0(4)
C4 C7 C8 C10 -132.2(3)
O3 C8 C10 N1 -18.8(3)
C7 C8 C10 N1 103.3(3)
O3 C8 C10 C11 103.3(3)
C7 C8 C10 C11 -134.6(3)
N1 C10 C11 C16 -148.4(3)
C8 C10 C11 C16 98.0(4)
N1 C10 C11 C12 32.3(4)
C8 C10 C11 C12 -81.2(4)
C16 C11 C12 C13 0.4(6)
C10 C11 C12 C13 179.7(3)
C11 C12 C13 C14 -0.2(6)
C12 C13 C14 C15 -0.5(6)
C13 C14 C15 C16 0.9(6)
C12 C11 C16 C15 -0.1(5)
C10 C11 C16 C15 -179.3(3)
C14 C15 C16 C11 -0.6(6)
O2 C9 N1 C10 174.9(4)
O3 C9 N1 C10 -5.6(4)
C11 C10 N1 C9 -106.8(3)
C8 C10 N1 C9 15.3(4)
O2 C9 O3 C8 171.5(3)
N1 C9 O3 C8 -8.1(4)
C7 C8 O3 C9 -104.4(3)
C10 C8 O3 C9 17.3(3)
